data_4506964
loop_
_publ_author_name
'Megumi, Ken'
'Nadiah Binti Mohd Arif, Fara'
'Matsumoto, Shoji'
'Akazome, Motohiro'

_publ_section_title
;
 Design and Evaluation of Salts betweenN-Trityl Amino Acid
 andtert-Butylamine as Inclusion Crystals of Alcohols
;
_journal_issue 11
_journal_name_full 'Crystal Growth &amp; Design'
_journal_page_first 5680
_journal_paper_doi 10.1021/cg301172g
_journal_volume 12
_journal_year 2012
_chemical_formula_sum 'C26 H32 N2 O2'
_chemical_formula_weight 404.54
_chemical_name_systematic
; 
 ? 
;
_space_group_IT_number 19
_symmetry_cell_setting orthorhombic
_symmetry_space_group_name_Hall 'P 2ac 2ab'
_symmetry_space_group_name_H-M 'P 21 21 21'
_atom_sites_solution_hydrogens geom
_atom_sites_solution_primary direct
_atom_sites_solution_secondary difmap
_audit_creation_method SHELXL-97
_cell_angle_alpha 90.00
_cell_angle_beta 90.00
_cell_angle_gamma 90.00
_cell_formula_units_Z 12
_cell_length_a 15.3810(8)
_cell_length_b 16.9537(8)
_cell_length_c 27.1224(13)
_cell_measurement_reflns_used 7367
_cell_measurement_temperature 173
_cell_measurement_theta_max 21.73
_cell_measurement_theta_min 2.33
_cell_volume 7072.6(6)
_computing_cell_refinement 'APEX2 (Bruker AXS, 2006)'
_computing_data_collection 'APEX2 (Bruker AXS, 2006)'
_computing_data_reduction 'SAINT (Bruker AXS, 2004)'
_computing_molecular_graphics 'XSHEL (Bruker AXS,2002)'
_computing_publication_material 'XCIF (Bruker AXS, 2001)'
_computing_structure_refinement 'SHELXL-97 (Sheldrick, 1997)'
_computing_structure_solution 'SHELXS-97 (Sheldrick, 1997)'
_diffrn_ambient_temperature 173
_diffrn_detector_area_resol_mean 8.333
_diffrn_measured_fraction_theta_full 0.999
_diffrn_measured_fraction_theta_max 0.935
_diffrn_measurement_device_type 'Bruker APEXII CCD area detector'
_diffrn_measurement_method 'phi and omega scans'
_diffrn_radiation_monochromator graphite
_diffrn_radiation_source 'fine-focus sealed tube'
_diffrn_radiation_type MoK\a
_diffrn_radiation_wavelength 0.71073
_diffrn_reflns_av_R_equivalents 0.0360
_diffrn_reflns_av_sigmaI/netI 0.0556
_diffrn_reflns_limit_h_max 20
_diffrn_reflns_limit_h_min -15
_diffrn_reflns_limit_k_max 22
_diffrn_reflns_limit_k_min -22
_diffrn_reflns_limit_l_max 36
_diffrn_reflns_limit_l_min -31
_diffrn_reflns_number 40677
_diffrn_reflns_theta_full 25.00
_diffrn_reflns_theta_max 28.58
_diffrn_reflns_theta_min 1.42
_exptl_absorpt_coefficient_mu 0.072
_exptl_absorpt_correction_T_max 0.9921
_exptl_absorpt_correction_T_min 0.9664
_exptl_absorpt_correction_type empirical
_exptl_absorpt_process_details
;
SADABS Sheldrick 1996
;
_exptl_crystal_colour colorless
_exptl_crystal_density_diffrn 1.140
_exptl_crystal_density_method 'not measured'
_exptl_crystal_description prism
_exptl_crystal_F_000 2616
_exptl_crystal_size_max 0.48
_exptl_crystal_size_mid 0.17
_exptl_crystal_size_min 0.11
_refine_diff_density_max 0.232
_refine_diff_density_min -0.195
_refine_diff_density_rms 0.034
_refine_ls_abs_structure_details 'Flack H D (1983), Acta Cryst. A39, 876-881'
_refine_ls_abs_structure_Flack -1.3(8)
_refine_ls_extinction_coef 0.0026(2)
_refine_ls_extinction_expression Fc^*^=kFc[1+0.001xFc^2^\l^3^/sin(2\q)]^-1/4^
_refine_ls_extinction_method SHELXL
_refine_ls_goodness_of_fit_ref 1.013
_refine_ls_hydrogen_treatment mixed
_refine_ls_matrix_type full
_refine_ls_number_parameters 839
_refine_ls_number_reflns 16315
_refine_ls_number_restraints 0
_refine_ls_restrained_S_all 1.013
_refine_ls_R_factor_all 0.0766
_refine_ls_R_factor_gt 0.0447
_refine_ls_shift/su_max 0.001
_refine_ls_shift/su_mean 0.000
_refine_ls_structure_factor_coef Fsqd
_refine_ls_weighting_details 'calc w=1/[\s^2^(Fo^2^)+(0.0494P)^2^+0.0000P] where P=(Fo^2^+2Fc^2^)/3'
_refine_ls_weighting_scheme calc
_refine_ls_wR_factor_gt 0.0941
_refine_ls_wR_factor_ref 0.1063
_reflns_number_gt 11557
_reflns_number_total 16315
_reflns_threshold_expression >2sigma(I)
_cod_data_source_file cg301172g_si_002.cif
_cod_data_source_block Tr-Ala-tBuNH2
_cod_depositor_comments
;
The following automatic conversions were performed:

'_symmetry_cell_setting' value 'Orthorhombic' changed to
'orthorhombic' according to
/home/saulius/struct/CIF-dictionaries/cif_core.dic dictionary named
'cif_core.dic' version 2.4.2 from 2011-04-26.

Automatic conversion script
Id: cif_fix_values 1891 2012-01-12 08:04:46Z andrius 
;
_cod_original_sg_symbol_H-M 'P2(1)2(1)2(1) '
_cod_database_code 4506964

loop_
_symmetry_equiv_pos_as_xyz
'x, y, z'
'-x+1/2, -y, z+1/2'
'-x, y+1/2, -z+1/2'
'x+1/2, -y+1/2, -z'

loop_
_atom_site_label
_atom_site_type_symbol
_atom_site_fract_x
_atom_site_fract_y
_atom_site_fract_z
_atom_site_U_iso_or_equiv
_atom_site_adp_type
_atom_site_occupancy
_atom_site_symmetry_multiplicity
_atom_site_calc_flag
_atom_site_refinement_flags
C1 C 0.06715(14) 0.25669(12) 0.39335(7) 0.0339(5) Uani 1 1 d .
C2 C 0.02883(13) 0.17698(10) 0.37733(7) 0.0324(4) Uani 1 1 d .
H2 H -0.0348 0.1838 0.3711 0.039 Uiso 1 1 calc R
C3 C 0.04110(15) 0.11890(12) 0.41994(7) 0.0442(5) Uani 1 1 d .
H3A H 0.0169 0.0675 0.4108 0.066 Uiso 1 1 calc R
H3B H 0.0110 0.1388 0.4493 0.066 Uiso 1 1 calc R
H3C H 0.1032 0.1132 0.4271 0.066 Uiso 1 1 calc R
C4 C 0.03758(12) 0.16818(10) 0.28442(7) 0.0287(4) Uani 1 1 d .
C5 C -0.05204(12) 0.13091(10) 0.27384(7) 0.0304(4) Uani 1 1 d .
C6 C -0.08860(14) 0.07418(11) 0.30433(8) 0.0392(5) Uani 1 1 d .
H6 H -0.0580 0.0568 0.3327 0.047 Uiso 1 1 calc R
C7 C -0.16963(15) 0.04278(13) 0.29355(9) 0.0498(6) Uani 1 1 d .
H7 H -0.1941 0.0043 0.3149 0.060 Uiso 1 1 calc R
C8 C -0.21484(14) 0.06622(14) 0.25273(10) 0.0506(6) Uani 1 1 d .
H8 H -0.2708 0.0449 0.2461 0.061 Uiso 1 1 calc R
C9 C -0.17891(14) 0.12090(13) 0.22120(9) 0.0452(5) Uani 1 1 d .
H9 H -0.2093 0.1367 0.1924 0.054 Uiso 1 1 calc R
C10 C -0.09807(13) 0.15264(11) 0.23190(8) 0.0378(5) Uani 1 1 d .
H10 H -0.0735 0.1902 0.2100 0.045 Uiso 1 1 calc R
C11 C 0.03258(13) 0.25898(10) 0.28189(7) 0.0287(4) Uani 1 1 d .
C12 C -0.04466(14) 0.29956(11) 0.28912(7) 0.0369(5) Uani 1 1 d .
H12 H -0.0972 0.2709 0.2932 0.044 Uiso 1 1 calc R
C13 C -0.04639(17) 0.38157(12) 0.29044(8) 0.0465(6) Uani 1 1 d .
H13 H -0.1000 0.4083 0.2952 0.056 Uiso 1 1 calc R
C14 C 0.02882(18) 0.42387(12) 0.28498(8) 0.0488(6) Uani 1 1 d .
H14 H 0.0275 0.4799 0.2851 0.059 Uiso 1 1 calc R
C15 C 0.10660(17) 0.38439(12) 0.27928(7) 0.0445(5) Uani 1 1 d .
H15 H 0.1592 0.4134 0.2766 0.053 Uiso 1 1 calc R
C16 C 0.10849(14) 0.30283(11) 0.27749(7) 0.0360(5) Uani 1 1 d .
H16 H 0.1625 0.2765 0.2732 0.043 Uiso 1 1 calc R
C17 C 0.10076(12) 0.13535(10) 0.24567(7) 0.0301(4) Uani 1 1 d .
C18 C 0.14882(13) 0.06762(11) 0.25505(8) 0.0392(5) Uani 1 1 d .
H18 H 0.1435 0.0416 0.2859 0.047 Uiso 1 1 calc R
C19 C 0.20497(14) 0.03769(13) 0.21920(10) 0.0515(6) Uani 1 1 d .
H19 H 0.2385 -0.0080 0.2263 0.062 Uiso 1 1 calc R
C20 C 0.21251(15) 0.07273(15) 0.17427(10) 0.0564(7) Uani 1 1 d .
H20 H 0.2513 0.0519 0.1503 0.068 Uiso 1 1 calc R
C21 C 0.16359(14) 0.13866(14) 0.16371(8) 0.0486(6) Uani 1 1 d .
H21 H 0.1676 0.1627 0.1322 0.058 Uiso 1 1 calc R
C22 C 0.10847(13) 0.16994(12) 0.19907(7) 0.0372(5) Uani 1 1 d .
H22 H 0.0753 0.2157 0.1915 0.045 Uiso 1 1 calc R
C23 C 0.36683(14) 0.33330(12) 0.36905(7) 0.0393(5) Uani 1 1 d .
C24 C 0.46039(16) 0.33558(16) 0.38585(10) 0.0647(7) Uani 1 1 d .
H24A H 0.4661 0.3722 0.4136 0.097 Uiso 1 1 calc R
H24B H 0.4974 0.3533 0.3586 0.097 Uiso 1 1 calc R
H24C H 0.4784 0.2827 0.3962 0.097 Uiso 1 1 calc R
C25 C 0.35365(18) 0.27653(14) 0.32650(8) 0.0587(7) Uani 1 1 d .
H25A H 0.3773 0.2247 0.3353 0.088 Uiso 1 1 calc R
H25B H 0.3838 0.2966 0.2972 0.088 Uiso 1 1 calc R
H25C H 0.2914 0.2716 0.3194 0.088 Uiso 1 1 calc R
C26 C 0.33308(18) 0.41493(13) 0.35560(9) 0.0562(7) Uani 1 1 d .
H26A H 0.2706 0.4119 0.3486 0.084 Uiso 1 1 calc R
H26B H 0.3638 0.4342 0.3263 0.084 Uiso 1 1 calc R
H26C H 0.3431 0.4512 0.3832 0.084 Uiso 1 1 calc R
C27 C 0.31252(13) 0.44719(12) 0.50075(7) 0.0349(5) Uani 1 1 d .
C28 C 0.31746(14) 0.50729(11) 0.54246(7) 0.0357(5) Uani 1 1 d .
H28 H 0.3751 0.5031 0.5593 0.043 Uiso 1 1 calc R
C29 C 0.24426(19) 0.48487(14) 0.57883(8) 0.0586(7) Uani 1 1 d .
H29A H 0.2427 0.5231 0.6059 0.088 Uiso 1 1 calc R
H29B H 0.2553 0.4320 0.5921 0.088 Uiso 1 1 calc R
H29C H 0.1883 0.4852 0.5616 0.088 Uiso 1 1 calc R
C30 C 0.37595(12) 0.64228(11) 0.51587(7) 0.0309(4) Uani 1 1 d .
C31 C 0.43572(13) 0.64910(11) 0.56092(7) 0.0351(5) Uani 1 1 d .
C32 C 0.40532(15) 0.63388(12) 0.60815(7) 0.0415(5) Uani 1 1 d .
H32 H 0.3459 0.6204 0.6127 0.050 Uiso 1 1 calc R
C33 C 0.45941(18) 0.63789(14) 0.64867(8) 0.0537(6) Uani 1 1 d .
H33 H 0.4377 0.6254 0.6805 0.064 Uiso 1 1 calc R
C34 C 0.54384(19) 0.65971(16) 0.64293(10) 0.0645(7) Uani 1 1 d .
H34 H 0.5813 0.6613 0.6708 0.077 Uiso 1 1 calc R
C35 C 0.57532(17) 0.67951(18) 0.59727(10) 0.0687(8) Uani 1 1 d .
H35 H 0.6338 0.6967 0.5937 0.082 Uiso 1 1 calc R
C36 C 0.52120(15) 0.67430(14) 0.55621(9) 0.0524(6) Uani 1 1 d .
H36 H 0.5430 0.6882 0.5246 0.063 Uiso 1 1 calc R
C37 C 0.33673(13) 0.72566(11) 0.50849(7) 0.0317(4) Uani 1 1 d .
C38 C 0.25783(14) 0.74544(12) 0.52950(8) 0.0398(5) Uani 1 1 d .
H38 H 0.2261 0.7066 0.5472 0.048 Uiso 1 1 calc R
C39 C 0.22417(15) 0.82075(13) 0.52525(9) 0.0483(6) Uani 1 1 d .
H39 H 0.1697 0.8329 0.5400 0.058 Uiso 1 1 calc R
C40 C 0.26869(16) 0.87807(13) 0.49995(9) 0.0507(6) Uani 1 1 d .
H40 H 0.2452 0.9296 0.4967 0.061 Uiso 1 1 calc R
C41 C 0.34806(16) 0.85975(13) 0.47929(9) 0.0536(6) Uani 1 1 d .
H41 H 0.3797 0.8989 0.4618 0.064 Uiso 1 1 calc R
C42 C 0.38178(15) 0.78454(12) 0.48401(8) 0.0437(5) Uani 1 1 d .
H42 H 0.4371 0.7730 0.4702 0.052 Uiso 1 1 calc R
C43 C 0.42429(13) 0.61338(12) 0.46946(7) 0.0366(5) Uani 1 1 d .
C44 C 0.49281(15) 0.56065(13) 0.47257(9) 0.0499(6) Uani 1 1 d .
H44 H 0.5114 0.5422 0.5039 0.060 Uiso 1 1 calc R
C45 C 0.53465(18) 0.53443(15) 0.43018(11) 0.0657(7) Uani 1 1 d .
H45 H 0.5819 0.4986 0.4330 0.079 Uiso 1 1 calc R
C46 C 0.5089(2) 0.55943(17) 0.38457(11) 0.0704(8) Uani 1 1 d .
H46 H 0.5393 0.5427 0.3559 0.084 Uiso 1 1 calc R
C47 C 0.4391(2) 0.60852(16) 0.38062(9) 0.0667(8) Uani 1 1 d .
H47 H 0.4195 0.6249 0.3490 0.080 Uiso 1 1 calc R
C48 C 0.39669(17) 0.63472(14) 0.42263(8) 0.0502(6) Uani 1 1 d .
H48 H 0.3475 0.6681 0.4193 0.060 Uiso 1 1 calc R
C49 C 0.27487(14) 0.20859(12) 0.56060(8) 0.0418(5) Uani 1 1 d .
C50 C 0.20544(16) 0.23654(18) 0.52493(10) 0.0680(8) Uani 1 1 d .
H50A H 0.2105 0.2937 0.5204 0.102 Uiso 1 1 calc R
H50B H 0.1479 0.2240 0.5383 0.102 Uiso 1 1 calc R
H50C H 0.2131 0.2100 0.4931 0.102 Uiso 1 1 calc R
C51 C 0.26805(18) 0.25141(15) 0.60971(8) 0.0612(7) Uani 1 1 d .
H51A H 0.3093 0.2283 0.6332 0.092 Uiso 1 1 calc R
H51B H 0.2088 0.2461 0.6226 0.092 Uiso 1 1 calc R
H51C H 0.2816 0.3074 0.6050 0.092 Uiso 1 1 calc R
C52 C 0.27172(19) 0.11993(15) 0.56846(12) 0.0794(9) Uani 1 1 d .
H52A H 0.2784 0.0931 0.5367 0.119 Uiso 1 1 calc R
H52B H 0.2158 0.1054 0.5832 0.119 Uiso 1 1 calc R
H52C H 0.3190 0.1041 0.5906 0.119 Uiso 1 1 calc R
C53 C 0.91428(14) 0.40234(11) 0.56507(7) 0.0335(5) Uani 1 1 d .
C54 C 0.88707(13) 0.43690(10) 0.61512(6) 0.0304(4) Uani 1 1 d .
H54 H 0.9053 0.3988 0.6413 0.036 Uiso 1 1 calc R
C55 C 0.78927(14) 0.44631(14) 0.61845(9) 0.0556(7) Uani 1 1 d .
H55A H 0.7735 0.4640 0.6517 0.083 Uiso 1 1 calc R
H55B H 0.7612 0.3956 0.6116 0.083 Uiso 1 1 calc R
H55C H 0.7699 0.4854 0.5942 0.083 Uiso 1 1 calc R
C56 C 0.96340(12) 0.53062(10) 0.67446(6) 0.0244(4) Uani 1 1 d .
C57 C 0.89495(12) 0.57975(10) 0.70224(7) 0.0271(4) Uani 1 1 d .
C58 C 0.82803(13) 0.61797(12) 0.67766(8) 0.0406(5) Uani 1 1 d .
H58 H 0.8205 0.6097 0.6433 0.049 Uiso 1 1 calc R
C59 C 0.77207(14) 0.66805(13) 0.70267(10) 0.0531(6) Uani 1 1 d .
H59 H 0.7270 0.6943 0.6852 0.064 Uiso 1 1 calc R
C60 C 0.78108(14) 0.68011(13) 0.75234(10) 0.0511(6) Uani 1 1 d .
H60 H 0.7419 0.7137 0.7694 0.061 Uiso 1 1 calc R
C61 C 0.84764(14) 0.64297(12) 0.77739(8) 0.0416(5) Uani 1 1 d .
H61 H 0.8543 0.6511 0.8118 0.050 Uiso 1 1 calc R
C62 C 0.90453(13) 0.59409(10) 0.75248(7) 0.0314(4) Uani 1 1 d .
H62 H 0.9510 0.5699 0.7699 0.038 Uiso 1 1 calc R
C63 C 0.98847(12) 0.45526(10) 0.70241(6) 0.0255(4) Uani 1 1 d .
C64 C 0.93462(13) 0.42041(10) 0.73706(7) 0.0306(4) Uani 1 1 d .
H64 H 0.8813 0.4453 0.7455 0.037 Uiso 1 1 calc R
C65 C 0.95685(15) 0.34999(11) 0.75965(7) 0.0397(5) Uani 1 1 d .
H65 H 0.9191 0.3275 0.7835 0.048 Uiso 1 1 calc R
C66 C 1.03292(16) 0.31255(11) 0.74775(8) 0.0432(5) Uani 1 1 d .
H66 H 1.0490 0.2651 0.7640 0.052 Uiso 1 1 calc R
C67 C 1.08564(14) 0.34443(11) 0.71205(8) 0.0421(5) Uani 1 1 d .
H67 H 1.1375 0.3178 0.7028 0.051 Uiso 1 1 calc R
C68 C 1.06399(13) 0.41475(11) 0.68951(7) 0.0345(5) Uani 1 1 d .
H68 H 1.1011 0.4359 0.6648 0.041 Uiso 1 1 calc R
C69 C 1.03965(12) 0.58863(10) 0.66872(6) 0.0270(4) Uani 1 1 d .
C70 C 1.11026(13) 0.59014(12) 0.70019(7) 0.0356(5) Uani 1 1 d .
H70 H 1.1143 0.5523 0.7259 0.043 Uiso 1 1 calc R
C71 C 1.17563(14) 0.64642(13) 0.69471(9) 0.0478(6) Uani 1 1 d .
H71 H 1.2242 0.6460 0.7163 0.057 Uiso 1 1 calc R
C72 C 1.17021(15) 0.70233(14) 0.65835(9) 0.0523(6) Uani 1 1 d .
H72 H 1.2151 0.7402 0.6544 0.063 Uiso 1 1 calc R
C73 C 1.09920(16) 0.70294(13) 0.62776(9) 0.0500(6) Uani 1 1 d .
H73 H 1.0944 0.7424 0.6030 0.060 Uiso 1 1 calc R
C74 C 1.03489(14) 0.64700(11) 0.63251(8) 0.0386(5) Uani 1 1 d .
H74 H 0.9865 0.6481 0.6108 0.046 Uiso 1 1 calc R
C75 C 0.05397(14) 0.51853(12) 0.43644(8) 0.0411(5) Uani 1 1 d .
C76 C 0.11279(19) 0.53370(17) 0.39259(9) 0.0708(8) Uani 1 1 d .
H76A H 0.1728 0.5404 0.4040 0.106 Uiso 1 1 calc R
H76B H 0.0938 0.5817 0.3755 0.106 Uiso 1 1 calc R
H76C H 0.1098 0.4888 0.3699 0.106 Uiso 1 1 calc R
C77 C 0.06580(16) 0.58191(13) 0.47558(10) 0.0543(6) Uani 1 1 d .
H77A H 0.0308 0.5687 0.5046 0.081 Uiso 1 1 calc R
H77B H 0.0469 0.6329 0.4624 0.081 Uiso 1 1 calc R
H77C H 0.1273 0.5850 0.4849 0.081 Uiso 1 1 calc R
C78 C -0.04000(17) 0.51179(17) 0.42141(10) 0.0683(8) Uani 1 1 d .
H78A H -0.0465 0.4687 0.3976 0.102 Uiso 1 1 calc R
H78B H -0.0590 0.5614 0.4063 0.102 Uiso 1 1 calc R
H78C H -0.0757 0.5008 0.4506 0.102 Uiso 1 1 calc R
N1 N 0.06935(12) 0.14242(9) 0.33308(6) 0.0309(4) Uani 1 1 d .
N2 N 0.31356(11) 0.30364(9) 0.41178(5) 0.0341(4) Uani 1 1 d .
H2A H 0.2567 0.3005 0.4027 0.051 Uiso 1 1 calc R
H2B H 0.3189 0.3375 0.4376 0.051 Uiso 1 1 calc R
H2C H 0.3328 0.2550 0.4208 0.051 Uiso 1 1 calc R
N3 N 0.30218(11) 0.58925(9) 0.52759(6) 0.0321(4) Uani 1 1 d .
N4 N 0.36160(10) 0.22857(9) 0.53871(6) 0.0344(4) Uani 1 1 d .
H4A H 0.3695 0.2005 0.5105 0.052 Uiso 1 1 calc R
H4B H 0.4044 0.2163 0.5606 0.052 Uiso 1 1 calc R
H4C H 0.3636 0.2811 0.5318 0.052 Uiso 1 1 calc R
N5 N 0.93387(11) 0.51094(9) 0.62370(6) 0.0271(3) Uani 1 1 d .
N6 N 0.08010(10) 0.44120(9) 0.45908(6) 0.0333(4) Uani 1 1 d .
H6A H 0.0507 0.4341 0.4879 0.050 Uiso 1 1 calc R
H6B H 0.1383 0.4414 0.4652 0.050 Uiso 1 1 calc R
H6C H 0.0671 0.4012 0.4379 0.050 Uiso 1 1 calc R
O1 O 0.14703(9) 0.26598(9) 0.38808(5) 0.0449(4) Uani 1 1 d .
O2 O 0.01595(10) 0.30536(8) 0.41356(5) 0.0414(4) Uani 1 1 d .
O3 O 0.25936(10) 0.46093(9) 0.46683(5) 0.0469(4) Uani 1 1 d .
O4 O 0.35679(11) 0.38536(8) 0.50404(6) 0.0519(4) Uani 1 1 d .
O5 O 0.97469(11) 0.43382(9) 0.54274(5) 0.0594(5) Uani 1 1 d .
O6 O 0.87331(10) 0.34195(8) 0.55126(5) 0.0460(4) Uani 1 1 d .
H1 H 0.1250(14) 0.1538(11) 0.3342(7) 0.031(6) Uiso 1 1 d .
H3D H 0.2694(13) 0.5881(12) 0.4989(7) 0.039(6) Uiso 1 1 d .
H5 H 0.9798(13) 0.5078(11) 0.6046(7) 0.028(5) Uiso 1 1 d .

loop_
_atom_site_aniso_label
_atom_site_aniso_U_11
_atom_site_aniso_U_22
_atom_site_aniso_U_33
_atom_site_aniso_U_23
_atom_site_aniso_U_13
_atom_site_aniso_U_12
C1 0.0417(12) 0.0334(11) 0.0266(10) 0.0014(8) -0.0024(9) -0.0010(9)
C2 0.0345(11) 0.0260(9) 0.0369(11) -0.0002(8) 0.0014(9) 0.0000(8)
C3 0.0513(14) 0.0405(11) 0.0407(12) 0.0080(10) 0.0060(11) -0.0015(11)
C4 0.0280(10) 0.0241(9) 0.0339(10) -0.0021(8) 0.0025(8) 0.0000(8)
C5 0.0291(10) 0.0245(9) 0.0375(11) -0.0082(8) 0.0065(9) 0.0021(8)
C6 0.0437(13) 0.0329(11) 0.0411(12) -0.0072(9) 0.0100(10) -0.0081(10)
C7 0.0478(14) 0.0438(13) 0.0579(15) -0.0152(11) 0.0211(13) -0.0185(11)
C8 0.0284(12) 0.0501(14) 0.0732(17) -0.0269(13) 0.0106(12) -0.0082(10)
C9 0.0291(11) 0.0426(12) 0.0639(15) -0.0150(11) -0.0024(11) 0.0015(10)
C10 0.0313(11) 0.0336(11) 0.0485(12) -0.0076(9) 0.0010(10) -0.0030(9)
C11 0.0339(10) 0.0232(9) 0.0290(10) -0.0004(8) -0.0031(8) -0.0012(8)
C12 0.0388(12) 0.0308(10) 0.0411(12) -0.0021(9) -0.0007(10) 0.0049(9)
C13 0.0621(16) 0.0309(11) 0.0465(13) -0.0023(10) -0.0056(12) 0.0151(11)
C14 0.0840(19) 0.0234(10) 0.0389(12) 0.0010(9) -0.0084(12) 0.0027(12)
C15 0.0622(15) 0.0310(11) 0.0403(12) 0.0025(9) -0.0047(11) -0.0126(11)
C16 0.0418(12) 0.0311(11) 0.0352(11) -0.0012(9) 0.0001(9) -0.0055(9)
C17 0.0237(10) 0.0265(10) 0.0400(11) -0.0089(8) 0.0015(9) -0.0042(8)
C18 0.0286(11) 0.0331(11) 0.0558(13) -0.0101(10) -0.0031(10) -0.0011(9)
C19 0.0274(12) 0.0410(13) 0.0862(19) -0.0284(13) -0.0027(12) 0.0022(10)
C20 0.0331(13) 0.0632(17) 0.0730(18) -0.0381(15) 0.0167(12) -0.0123(12)
C21 0.0421(13) 0.0576(15) 0.0461(13) -0.0197(11) 0.0111(11) -0.0183(12)
C22 0.0336(11) 0.0377(11) 0.0404(12) -0.0087(9) 0.0030(10) -0.0065(9)
C23 0.0425(12) 0.0420(12) 0.0334(11) 0.0009(9) 0.0067(10) 0.0053(10)
C24 0.0417(14) 0.0784(18) 0.0740(18) 0.0098(15) 0.0107(13) -0.0016(14)
C25 0.0849(19) 0.0554(15) 0.0358(12) -0.0041(11) 0.0106(13) 0.0201(14)
C26 0.0792(19) 0.0417(12) 0.0476(13) 0.0039(11) 0.0158(13) 0.0093(13)
C27 0.0326(11) 0.0325(11) 0.0398(12) -0.0052(9) 0.0057(10) -0.0050(9)
C28 0.0485(13) 0.0280(10) 0.0304(10) 0.0011(8) -0.0089(9) -0.0017(9)
C29 0.102(2) 0.0396(13) 0.0342(12) 0.0015(10) 0.0163(13) -0.0128(14)
C30 0.0319(11) 0.0305(10) 0.0304(10) -0.0020(8) 0.0002(8) -0.0009(9)
C31 0.0361(11) 0.0339(11) 0.0353(11) -0.0051(9) 0.0001(9) 0.0030(9)
C32 0.0489(13) 0.0395(11) 0.0361(12) -0.0097(9) -0.0006(10) -0.0015(10)
C33 0.0698(18) 0.0585(15) 0.0328(12) -0.0101(10) -0.0048(12) -0.0039(14)
C34 0.0617(18) 0.0815(19) 0.0502(15) -0.0185(14) -0.0157(14) 0.0003(15)
C35 0.0402(14) 0.099(2) 0.0669(19) -0.0138(16) -0.0105(13) -0.0086(15)
C36 0.0410(14) 0.0704(16) 0.0458(13) -0.0106(12) 0.0002(11) -0.0070(12)
C37 0.0350(11) 0.0293(10) 0.0309(10) -0.0003(8) -0.0034(9) -0.0029(9)
C38 0.0402(12) 0.0339(11) 0.0453(12) 0.0054(10) 0.0046(10) -0.0001(10)
C39 0.0420(13) 0.0391(13) 0.0639(15) 0.0037(11) 0.0027(11) 0.0052(11)
C40 0.0584(16) 0.0310(12) 0.0628(15) 0.0074(11) -0.0070(13) 0.0039(11)
C41 0.0573(16) 0.0388(13) 0.0648(16) 0.0128(11) 0.0022(13) -0.0093(12)
C42 0.0442(13) 0.0355(12) 0.0515(13) 0.0040(10) 0.0061(11) -0.0037(10)
C43 0.0370(12) 0.0372(11) 0.0358(11) -0.0058(9) 0.0043(9) -0.0074(9)
C44 0.0474(14) 0.0493(13) 0.0531(14) -0.0105(11) 0.0067(12) 0.0037(11)
C45 0.0548(16) 0.0619(16) 0.080(2) -0.0253(15) 0.0252(15) -0.0035(14)
C46 0.085(2) 0.0690(18) 0.0575(18) -0.0244(15) 0.0352(16) -0.0240(17)
C47 0.095(2) 0.0701(18) 0.0353(13) -0.0062(12) 0.0146(14) -0.0202(17)
C48 0.0612(15) 0.0538(14) 0.0356(12) -0.0042(10) 0.0019(11) -0.0072(12)
C49 0.0437(13) 0.0404(12) 0.0414(12) -0.0021(10) 0.0098(10) -0.0010(10)
C50 0.0384(14) 0.102(2) 0.0632(16) 0.0066(16) 0.0021(13) -0.0034(15)
C51 0.0773(18) 0.0645(16) 0.0418(13) -0.0013(12) 0.0233(13) 0.0018(14)
C52 0.078(2) 0.0425(14) 0.118(2) -0.0036(16) 0.0361(19) -0.0104(14)
C53 0.0414(12) 0.0316(11) 0.0275(10) -0.0017(8) -0.0017(9) -0.0027(9)
C54 0.0365(11) 0.0299(10) 0.0247(9) -0.0022(8) -0.0019(8) -0.0097(8)
C55 0.0403(14) 0.0612(15) 0.0652(15) -0.0259(13) 0.0151(12) -0.0193(12)
C56 0.0249(9) 0.0245(9) 0.0237(9) -0.0021(7) 0.0001(8) -0.0013(8)
C57 0.0233(9) 0.0211(9) 0.0367(10) -0.0034(8) 0.0013(8) -0.0036(8)
C58 0.0350(12) 0.0358(11) 0.0510(13) -0.0090(10) -0.0087(10) 0.0038(10)
C59 0.0295(12) 0.0407(13) 0.0892(19) -0.0195(13) -0.0125(12) 0.0109(10)
C60 0.0262(12) 0.0412(13) 0.0858(19) -0.0289(12) 0.0119(12) -0.0038(10)
C61 0.0420(13) 0.0351(11) 0.0478(13) -0.0161(10) 0.0147(10) -0.0099(10)
C62 0.0320(11) 0.0269(10) 0.0355(11) -0.0053(8) 0.0055(9) -0.0031(8)
C63 0.0285(10) 0.0245(9) 0.0235(9) -0.0036(7) -0.0038(8) 0.0000(8)
C64 0.0364(11) 0.0262(10) 0.0293(10) -0.0037(8) 0.0015(9) 0.0002(8)
C65 0.0574(14) 0.0322(11) 0.0295(11) 0.0014(8) 0.0024(10) -0.0053(10)
C66 0.0594(15) 0.0267(10) 0.0435(12) 0.0021(9) -0.0144(12) 0.0032(10)
C67 0.0400(12) 0.0316(11) 0.0548(13) -0.0038(10) -0.0044(11) 0.0094(10)
C68 0.0328(11) 0.0306(10) 0.0401(11) -0.0027(9) 0.0039(9) 0.0033(9)
C69 0.0261(10) 0.0258(9) 0.0290(9) -0.0064(8) 0.0057(8) 0.0004(8)
C70 0.0316(11) 0.0352(11) 0.0400(11) -0.0070(9) -0.0016(9) -0.0006(9)
C71 0.0296(11) 0.0508(14) 0.0629(15) -0.0223(12) -0.0017(11) -0.0076(11)
C72 0.0429(14) 0.0437(13) 0.0704(16) -0.0182(13) 0.0211(13) -0.0181(11)
C73 0.0570(15) 0.0400(12) 0.0531(14) 0.0023(11) 0.0139(12) -0.0134(12)
C74 0.0399(12) 0.0337(11) 0.0422(12) 0.0032(9) 0.0011(10) -0.0089(10)
C75 0.0425(13) 0.0383(11) 0.0424(12) 0.0021(10) -0.0072(10) 0.0040(10)
C76 0.088(2) 0.0779(19) 0.0467(15) 0.0217(14) 0.0016(15) -0.0028(17)
C77 0.0479(14) 0.0352(12) 0.0799(17) -0.0059(12) -0.0063(13) 0.0048(11)
C78 0.0519(16) 0.0759(18) 0.0770(19) -0.0089(15) -0.0268(14) 0.0090(15)
N1 0.0289(9) 0.0287(9) 0.0352(9) -0.0003(7) 0.0010(8) 0.0025(7)
N2 0.0371(10) 0.0355(9) 0.0297(8) -0.0064(7) 0.0002(7) 0.0008(8)
N3 0.0348(9) 0.0299(9) 0.0317(9) 0.0021(7) -0.0014(8) -0.0018(7)
N4 0.0399(10) 0.0331(9) 0.0301(9) -0.0045(7) 0.0025(7) 0.0016(7)
N5 0.0305(9) 0.0271(8) 0.0236(8) -0.0020(6) 0.0002(7) -0.0052(7)
N6 0.0337(9) 0.0358(9) 0.0303(9) -0.0060(7) 0.0015(7) -0.0010(7)
O1 0.0380(9) 0.0514(9) 0.0455(9) -0.0038(7) -0.0017(7) -0.0100(7)
O2 0.0519(9) 0.0337(8) 0.0385(8) -0.0089(6) 0.0033(7) -0.0022(7)
O3 0.0386(8) 0.0650(10) 0.0371(8) -0.0138(7) -0.0044(7) -0.0049(8)
O4 0.0572(10) 0.0313(8) 0.0673(10) -0.0043(7) 0.0063(8) 0.0064(8)
O5 0.0690(11) 0.0654(10) 0.0439(9) -0.0221(8) 0.0253(8) -0.0279(9)
O6 0.0654(10) 0.0382(8) 0.0343(8) -0.0126(6) 0.0016(7) -0.0178(8)

loop_
_atom_type_symbol
_atom_type_description
_atom_type_scat_dispersion_real
_atom_type_scat_dispersion_imag
_atom_type_scat_source
C C 0.0033 0.0016 'International Tables Vol C Tables 4.2.6.8 and 6.1.1.4'
H H 0.0000 0.0000 'International Tables Vol C Tables 4.2.6.8 and 6.1.1.4'
N N 0.0061 0.0033 'International Tables Vol C Tables 4.2.6.8 and 6.1.1.4'
O O 0.0106 0.0060 'International Tables Vol C Tables 4.2.6.8 and 6.1.1.4'

loop_
_geom_angle_atom_site_label_1
_geom_angle_atom_site_label_2
_geom_angle_atom_site_label_3
_geom_angle
O1 C1 O2 125.48(19)
O1 C1 C2 117.16(19)
O2 C1 C2 117.20(18)
N1 C2 C3 107.89(15)
N1 C2 C1 114.69(16)
C3 C2 C1 107.75(16)
N1 C2 H2 108.8
C3 C2 H2 108.8
C1 C2 H2 108.8
C2 C3 H3A 109.5
C2 C3 H3B 109.5
H3A C3 H3B 109.5
C2 C3 H3C 109.5
H3A C3 H3C 109.5
H3B C3 H3C 109.5
N1 C4 C17 107.20(15)
N1 C4 C11 110.62(15)
C17 C4 C11 111.26(15)
N1 C4 C5 109.96(15)
C17 C4 C5 106.83(14)
C11 C4 C5 110.84(16)
C6 C5 C10 117.72(18)
C6 C5 C4 122.34(18)
C10 C5 C4 119.92(17)
C7 C6 C5 120.3(2)
C7 C6 H6 119.8
C5 C6 H6 119.8
C8 C7 C6 121.1(2)
C8 C7 H7 119.4
C6 C7 H7 119.4
C7 C8 C9 119.7(2)
C7 C8 H8 120.2
C9 C8 H8 120.2
C8 C9 C10 119.4(2)
C8 C9 H9 120.3
C10 C9 H9 120.3
C9 C10 C5 121.7(2)
C9 C10 H10 119.1
C5 C10 H10 119.1
C12 C11 C16 117.83(16)
C12 C11 C4 122.10(17)
C16 C11 C4 119.72(17)
C11 C12 C13 121.0(2)
C11 C12 H12 119.5
C13 C12 H12 119.5
C14 C13 C12 120.3(2)
C14 C13 H13 119.8
C12 C13 H13 119.8
C13 C14 C15 119.39(18)
C13 C14 H14 120.3
C15 C14 H14 120.3
C14 C15 C16 120.5(2)
C14 C15 H15 119.8
C16 C15 H15 119.8
C15 C16 C11 120.9(2)
C15 C16 H16 119.5
C11 C16 H16 119.5
C18 C17 C22 117.85(18)
C18 C17 C4 120.71(18)
C22 C17 C4 121.35(17)
C17 C18 C19 120.1(2)
C17 C18 H18 119.9
C19 C18 H18 119.9
C20 C19 C18 121.2(2)
C20 C19 H19 119.4
C18 C19 H19 119.4
C19 C20 C21 119.6(2)
C19 C20 H20 120.2
C21 C20 H20 120.2
C20 C21 C22 120.1(2)
C20 C21 H21 120.0
C22 C21 H21 120.0
C21 C22 C17 121.1(2)
C21 C22 H22 119.4
C17 C22 H22 119.4
N2 C23 C24 107.15(17)
N2 C23 C25 107.52(17)
C24 C23 C25 111.9(2)
N2 C23 C26 107.60(17)
C24 C23 C26 112.0(2)
C25 C23 C26 110.43(18)
C23 C24 H24A 109.5
C23 C24 H24B 109.5
H24A C24 H24B 109.5
C23 C24 H24C 109.5
H24A C24 H24C 109.5
H24B C24 H24C 109.5
C23 C25 H25A 109.5
C23 C25 H25B 109.5
H25A C25 H25B 109.5
C23 C25 H25C 109.5
H25A C25 H25C 109.5
H25B C25 H25C 109.5
C23 C26 H26A 109.5
C23 C26 H26B 109.5
H26A C26 H26B 109.5
C23 C26 H26C 109.5
H26A C26 H26C 109.5
H26B C26 H26C 109.5
O3 C27 O4 124.23(19)
O3 C27 C28 116.96(18)
O4 C27 C28 118.63(19)
N3 C28 C27 114.92(16)
N3 C28 C29 106.99(17)
C27 C28 C29 105.85(16)
N3 C28 H28 109.6
C27 C28 H28 109.6
C29 C28 H28 109.6
C28 C29 H29A 109.5
C28 C29 H29B 109.5
H29A C29 H29B 109.5
C28 C29 H29C 109.5
H29A C29 H29C 109.5
H29B C29 H29C 109.5
N3 C30 C31 109.49(15)
N3 C30 C43 110.59(15)
C31 C30 C43 112.67(16)
N3 C30 C37 106.44(15)
C31 C30 C37 105.51(15)
C43 C30 C37 111.84(16)
C32 C31 C36 117.5(2)
C32 C31 C30 121.30(18)
C36 C31 C30 121.18(18)
C33 C32 C31 121.5(2)
C33 C32 H32 119.2
C31 C32 H32 119.2
C34 C33 C32 119.9(2)
C34 C33 H33 120.1
C32 C33 H33 120.1
C33 C34 C35 120.5(2)
C33 C34 H34 119.8
C35 C34 H34 119.8
C34 C35 C36 119.7(2)
C34 C35 H35 120.2
C36 C35 H35 120.2
C31 C36 C35 120.8(2)
C31 C36 H36 119.6
C35 C36 H36 119.6
C38 C37 C42 117.53(18)
C38 C37 C30 120.65(17)
C42 C37 C30 121.64(18)
C37 C38 C39 121.2(2)
C37 C38 H38 119.4
C39 C38 H38 119.4
C40 C39 C38 120.6(2)
C40 C39 H39 119.7
C38 C39 H39 119.7
C39 C40 C41 119.0(2)
C39 C40 H40 120.5
C41 C40 H40 120.5
C40 C41 C42 120.2(2)
C40 C41 H41 119.9
C42 C41 H41 119.9
C41 C42 C37 121.4(2)
C41 C42 H42 119.3
C37 C42 H42 119.3
C44 C43 C48 117.2(2)
C44 C43 C30 121.49(18)
C48 C43 C30 121.14(19)
C43 C44 C45 120.5(2)
C43 C44 H44 119.7
C45 C44 H44 119.7
C46 C45 C44 121.0(3)
C46 C45 H45 119.5
C44 C45 H45 119.5
C47 C46 C45 119.3(2)
C47 C46 H46 120.3
C45 C46 H46 120.3
C46 C47 C48 120.1(3)
C46 C47 H47 119.9
C48 C47 H47 119.9
C47 C48 C43 121.7(3)
C47 C48 H48 119.2
C43 C48 H48 119.2
N4 C49 C50 107.67(17)
N4 C49 C52 107.91(18)
C50 C49 C52 112.1(2)
N4 C49 C51 107.48(18)
C50 C49 C51 111.2(2)
C52 C49 C51 110.3(2)
C49 C50 H50A 109.5
C49 C50 H50B 109.5
H50A C50 H50B 109.5
C49 C50 H50C 109.5
H50A C50 H50C 109.5
H50B C50 H50C 109.5
C49 C51 H51A 109.5
C49 C51 H51B 109.5
H51A C51 H51B 109.5
C49 C51 H51C 109.5
H51A C51 H51C 109.5
H51B C51 H51C 109.5
C49 C52 H52A 109.5
C49 C52 H52B 109.5
H52A C52 H52B 109.5
C49 C52 H52C 109.5
H52A C52 H52C 109.5
H52B C52 H52C 109.5
O5 C53 O6 125.73(18)
O5 C53 C54 118.36(17)
O6 C53 C54 115.88(17)
N5 C54 C55 112.83(17)
N5 C54 C53 109.45(15)
C55 C54 C53 111.30(17)
N5 C54 H54 107.7
C55 C54 H54 107.7
C53 C54 H54 107.7
C54 C55 H55A 109.5
C54 C55 H55B 109.5
H55A C55 H55B 109.5
C54 C55 H55C 109.5
H55A C55 H55C 109.5
H55B C55 H55C 109.5
N5 C56 C63 110.31(13)
N5 C56 C69 106.40(14)
C63 C56 C69 112.99(14)
N5 C56 C57 111.44(15)
C63 C56 C57 112.37(14)
C69 C56 C57 103.01(13)
C58 C57 C62 117.86(17)
C58 C57 C56 121.68(16)
C62 C57 C56 120.08(16)
C59 C58 C57 120.8(2)
C59 C58 H58 119.6
C57 C58 H58 119.6
C60 C59 C58 120.7(2)
C60 C59 H59 119.7
C58 C59 H59 119.7
C59 C60 C61 119.4(2)
C59 C60 H60 120.3
C61 C60 H60 120.3
C60 C61 C62 120.2(2)
C60 C61 H61 119.9
C62 C61 H61 119.9
C61 C62 C57 121.09(19)
C61 C62 H62 119.5
C57 C62 H62 119.5
C64 C63 C68 117.28(17)
C64 C63 C56 122.68(16)
C68 C63 C56 119.71(16)
C65 C64 C63 121.35(19)
C65 C64 H64 119.3
C63 C64 H64 119.3
C66 C65 C64 120.41(19)
C66 C65 H65 119.8
C64 C65 H65 119.8
C65 C66 C67 119.20(18)
C65 C66 H66 120.4
C67 C66 H66 120.4
C66 C67 C68 120.6(2)
C66 C67 H67 119.7
C68 C67 H67 119.7
C67 C68 C63 121.02(19)
C67 C68 H68 119.5
C63 C68 H68 119.5
C70 C69 C74 117.56(18)
C70 C69 C56 123.26(16)
C74 C69 C56 118.97(16)
C69 C70 C71 120.9(2)
C69 C70 H70 119.5
C71 C70 H70 119.5
C72 C71 C70 120.4(2)
C72 C71 H71 119.8
C70 C71 H71 119.8
C71 C72 C73 119.3(2)
C71 C72 H72 120.4
C73 C72 H72 120.4
C72 C73 C74 120.7(2)
C72 C73 H73 119.7
C74 C73 H73 119.7
C73 C74 C69 121.1(2)
C73 C74 H74 119.4
C69 C74 H74 119.4
N6 C75 C78 107.52(18)
N6 C75 C76 108.00(18)
C78 C75 C76 111.9(2)
N6 C75 C77 107.39(16)
C78 C75 C77 110.9(2)
C76 C75 C77 110.9(2)
C75 C76 H76A 109.5
C75 C76 H76B 109.5
H76A C76 H76B 109.5
C75 C76 H76C 109.5
H76A C76 H76C 109.5
H76B C76 H76C 109.5
C75 C77 H77A 109.5
C75 C77 H77B 109.5
H77A C77 H77B 109.5
C75 C77 H77C 109.5
H77A C77 H77C 109.5
H77B C77 H77C 109.5
C75 C78 H78A 109.5
C75 C78 H78B 109.5
H78A C78 H78B 109.5
C75 C78 H78C 109.5
H78A C78 H78C 109.5
H78B C78 H78C 109.5
C4 N1 C2 118.12(15)
C4 N1 H1 106.8(13)
C2 N1 H1 107.3(13)
C23 N2 H2A 109.5
C23 N2 H2B 109.5
H2A N2 H2B 109.5
C23 N2 H2C 109.5
H2A N2 H2C 109.5
H2B N2 H2C 109.5
C28 N3 C30 120.75(16)
C28 N3 H3D 107.3(12)
C30 N3 H3D 104.4(13)
C49 N4 H4A 109.5
C49 N4 H4B 109.5
H4A N4 H4B 109.5
C49 N4 H4C 109.5
H4A N4 H4C 109.5
H4B N4 H4C 109.5
C54 N5 C56 119.27(14)
C54 N5 H5 104.4(12)
C56 N5 H5 108.4(12)
C75 N6 H6A 109.5
C75 N6 H6B 109.5
H6A N6 H6B 109.5
C75 N6 H6C 109.5
H6A N6 H6C 109.5
H6B N6 H6C 109.5

loop_
_geom_bond_atom_site_label_1
_geom_bond_atom_site_label_2
_geom_bond_distance
C1 O1 1.247(2)
C1 O2 1.266(2)
C1 C2 1.537(3)
C2 N1 1.474(2)
C2 C3 1.530(3)
C2 H2 1.0000
C3 H3A 0.9800
C3 H3B 0.9800
C3 H3C 0.9800
C4 N1 1.474(2)
C4 C17 1.536(3)
C4 C11 1.543(2)
C4 C5 1.543(3)
C5 C6 1.388(3)
C5 C10 1.390(3)
C6 C7 1.386(3)
C6 H6 0.9500
C7 C8 1.366(3)
C7 H7 0.9500
C8 C9 1.377(3)
C8 H8 0.9500
C9 C10 1.386(3)
C9 H9 0.9500
C10 H10 0.9500
C11 C12 1.387(3)
C11 C16 1.389(3)
C12 C13 1.391(3)
C12 H12 0.9500
C13 C14 1.369(3)
C13 H13 0.9500
C14 C15 1.379(3)
C14 H14 0.9500
C15 C16 1.384(3)
C15 H15 0.9500
C16 H16 0.9500
C17 C18 1.389(3)
C17 C22 1.398(3)
C18 C19 1.396(3)
C18 H18 0.9500
C19 C20 1.361(4)
C19 H19 0.9500
C20 C21 1.377(3)
C20 H20 0.9500
C21 C22 1.386(3)
C21 H21 0.9500
C22 H22 0.9500
C23 N2 1.506(3)
C23 C24 1.510(3)
C23 C25 1.516(3)
C23 C26 1.522(3)
C24 H24A 0.9800
C24 H24B 0.9800
C24 H24C 0.9800
C25 H25A 0.9800
C25 H25B 0.9800
C25 H25C 0.9800
C26 H26A 0.9800
C26 H26B 0.9800
C26 H26C 0.9800
C27 O3 1.253(2)
C27 O4 1.253(2)
C27 C28 1.524(3)
C28 N3 1.466(2)
C28 C29 1.544(3)
C28 H28 1.0000
C29 H29A 0.9800
C29 H29B 0.9800
C29 H29C 0.9800
C30 N3 1.482(2)
C30 C31 1.533(3)
C30 C43 1.542(3)
C30 C37 1.550(3)
C31 C32 1.388(3)
C31 C36 1.388(3)
C32 C33 1.380(3)
C32 H32 0.9500
C33 C34 1.359(4)
C33 H33 0.9500
C34 C35 1.371(4)
C34 H34 0.9500
C35 C36 1.393(3)
C35 H35 0.9500
C36 H36 0.9500
C37 C38 1.382(3)
C37 C42 1.385(3)
C38 C39 1.383(3)
C38 H38 0.9500
C39 C40 1.373(3)
C39 H39 0.9500
C40 C41 1.379(3)
C40 H40 0.9500
C41 C42 1.382(3)
C41 H41 0.9500
C42 H42 0.9500
C43 C44 1.385(3)
C43 C48 1.387(3)
C44 C45 1.391(3)
C44 H44 0.9500
C45 C46 1.366(4)
C45 H45 0.9500
C46 C47 1.362(4)
C46 H46 0.9500
C47 C48 1.386(3)
C47 H47 0.9500
C48 H48 0.9500
C49 N4 1.499(3)
C49 C50 1.517(3)
C49 C52 1.519(3)
C49 C51 1.521(3)
C50 H50A 0.9800
C50 H50B 0.9800
C50 H50C 0.9800
C51 H51A 0.9800
C51 H51B 0.9800
C51 H51C 0.9800
C52 H52A 0.9800
C52 H52B 0.9800
C52 H52C 0.9800
C53 O5 1.231(2)
C53 O6 1.259(2)
C53 C54 1.537(3)
C54 N5 1.466(2)
C54 C55 1.515(3)
C54 H54 1.0000
C55 H55A 0.9800
C55 H55B 0.9800
C55 H55C 0.9800
C56 N5 1.488(2)
C56 C63 1.535(2)
C56 C69 1.539(2)
C56 C57 1.539(2)
C57 C58 1.387(3)
C57 C62 1.392(3)
C58 C59 1.386(3)
C58 H58 0.9500
C59 C60 1.370(3)
C59 H59 0.9500
C60 C61 1.381(3)
C60 H60 0.9500
C61 C62 1.381(3)
C61 H61 0.9500
C62 H62 0.9500
C63 C64 1.385(3)
C63 C68 1.394(3)
C64 C65 1.385(3)
C64 H64 0.9500
C65 C66 1.370(3)
C65 H65 0.9500
C66 C67 1.374(3)
C66 H66 0.9500
C67 C68 1.381(3)
C67 H67 0.9500
C68 H68 0.9500
C69 C70 1.381(3)
C69 C74 1.396(3)
C70 C71 1.394(3)
C70 H70 0.9500
C71 C72 1.370(3)
C71 H71 0.9500
C72 C73 1.372(3)
C72 H72 0.9500
C73 C74 1.376(3)
C73 H73 0.9500
C74 H74 0.9500
C75 N6 1.503(2)
C75 C78 1.506(3)
C75 C76 1.516(3)
C75 C77 1.521(3)
C76 H76A 0.9800
C76 H76B 0.9800
C76 H76C 0.9800
C77 H77A 0.9800
C77 H77B 0.9800
C77 H77C 0.9800
C78 H78A 0.9800
C78 H78B 0.9800
C78 H78C 0.9800
N1 H1 0.88(2)
N2 H2A 0.9100
N2 H2B 0.9100
N2 H2C 0.9100
N3 H3D 0.93(2)
N4 H4A 0.9100
N4 H4B 0.9100
N4 H4C 0.9100
N5 H5 0.88(2)
N6 H6A 0.9100
N6 H6B 0.9100
N6 H6C 0.9100

loop_
_geom_torsion_atom_site_label_1
_geom_torsion_atom_site_label_2
_geom_torsion_atom_site_label_3
_geom_torsion_atom_site_label_4
_geom_torsion
O1 C1 C2 N1 -36.4(2)
O2 C1 C2 N1 147.84(17)
O1 C1 C2 C3 83.7(2)
O2 C1 C2 C3 -92.0(2)
N1 C4 C5 C6 -7.4(2)
C17 C4 C5 C6 108.62(19)
C11 C4 C5 C6 -130.01(18)
N1 C4 C5 C10 174.17(16)
C17 C4 C5 C10 -69.8(2)
C11 C4 C5 C10 51.6(2)
C10 C5 C6 C7 -2.0(3)
C4 C5 C6 C7 179.50(17)
C5 C6 C7 C8 0.6(3)
C6 C7 C8 C9 1.2(3)
C7 C8 C9 C10 -1.3(3)
C8 C9 C10 C5 -0.2(3)
C6 C5 C10 C9 1.8(3)
C4 C5 C10 C9 -179.65(17)
N1 C4 C11 C12 -98.5(2)
C17 C4 C11 C12 142.44(18)
C5 C4 C11 C12 23.7(2)
N1 C4 C11 C16 74.5(2)
C17 C4 C11 C16 -44.6(2)
C5 C4 C11 C16 -163.29(16)
C16 C11 C12 C13 1.9(3)
C4 C11 C12 C13 174.99(18)
C11 C12 C13 C14 -0.5(3)
C12 C13 C14 C15 -1.5(3)
C13 C14 C15 C16 2.1(3)
C14 C15 C16 C11 -0.7(3)
C12 C11 C16 C15 -1.3(3)
C4 C11 C16 C15 -174.56(18)
N1 C4 C17 C18 26.2(2)
C11 C4 C17 C18 147.30(17)
C5 C4 C17 C18 -91.6(2)
N1 C4 C17 C22 -157.16(17)
C11 C4 C17 C22 -36.1(2)
C5 C4 C17 C22 85.0(2)
C22 C17 C18 C19 2.2(3)
C4 C17 C18 C19 178.97(17)
C17 C18 C19 C20 -1.4(3)
C18 C19 C20 C21 -0.4(3)
C19 C20 C21 C22 1.4(3)
C20 C21 C22 C17 -0.5(3)
C18 C17 C22 C21 -1.3(3)
C4 C17 C22 C21 -178.00(17)
O3 C27 C28 N3 -33.5(3)
O4 C27 C28 N3 151.23(18)
O3 C27 C28 C29 84.3(2)
O4 C27 C28 C29 -90.9(2)
N3 C30 C31 C32 -22.9(2)
C43 C30 C31 C32 -146.40(18)
C37 C30 C31 C32 91.3(2)
N3 C30 C31 C36 160.15(18)
C43 C30 C31 C36 36.6(3)
C37 C30 C31 C36 -85.7(2)
C36 C31 C32 C33 -4.7(3)
C30 C31 C32 C33 178.25(19)
C31 C32 C33 C34 2.2(4)
C32 C33 C34 C35 1.5(4)
C33 C34 C35 C36 -2.5(4)
C32 C31 C36 C35 3.6(3)
C30 C31 C36 C35 -179.3(2)
C34 C35 C36 C31 -0.2(4)
N3 C30 C37 C38 23.3(2)
C31 C30 C37 C38 -93.0(2)
C43 C30 C37 C38 144.18(18)
N3 C30 C37 C42 -161.60(17)
C31 C30 C37 C42 82.1(2)
C43 C30 C37 C42 -40.7(2)
C42 C37 C38 C39 1.5(3)
C30 C37 C38 C39 176.78(19)
C37 C38 C39 C40 -0.1(3)
C38 C39 C40 C41 -0.8(4)
C39 C40 C41 C42 0.2(4)
C40 C41 C42 C37 1.2(4)
C38 C37 C42 C41 -2.0(3)
C30 C37 C42 C41 -177.3(2)
N3 C30 C43 C44 -89.6(2)
C31 C30 C43 C44 33.3(3)
C37 C30 C43 C44 151.97(19)
N3 C30 C43 C48 85.6(2)
C31 C30 C43 C48 -151.50(19)
C37 C30 C43 C48 -32.8(3)
C48 C43 C44 C45 3.6(3)
C30 C43 C44 C45 179.0(2)
C43 C44 C45 C46 -0.5(4)
C44 C45 C46 C47 -2.4(4)
C45 C46 C47 C48 2.1(4)
C46 C47 C48 C43 1.2(4)
C44 C43 C48 C47 -4.0(3)
C30 C43 C48 C47 -179.4(2)
O5 C53 C54 N5 7.7(3)
O6 C53 C54 N5 -174.21(16)
O5 C53 C54 C55 133.1(2)
O6 C53 C54 C55 -48.8(2)
N5 C56 C57 C58 -16.8(2)
C63 C56 C57 C58 -141.15(17)
C69 C56 C57 C58 96.94(19)
N5 C56 C57 C62 170.44(15)
C63 C56 C57 C62 46.1(2)
C69 C56 C57 C62 -75.86(19)
C62 C57 C58 C59 -0.8(3)
C56 C57 C58 C59 -173.70(18)
C57 C58 C59 C60 -0.8(3)
C58 C59 C60 C61 1.2(3)
C59 C60 C61 C62 0.0(3)
C60 C61 C62 C57 -1.5(3)
C58 C57 C62 C61 1.9(3)
C56 C57 C62 C61 174.97(16)
N5 C56 C63 C64 -101.87(19)
C69 C56 C63 C64 139.18(17)
C57 C56 C63 C64 23.1(2)
N5 C56 C63 C68 71.4(2)
C69 C56 C63 C68 -47.6(2)
C57 C56 C63 C68 -163.63(16)
C68 C63 C64 C65 2.9(3)
C56 C63 C64 C65 176.29(16)
C63 C64 C65 C66 -0.6(3)
C64 C65 C66 C67 -2.0(3)
C65 C66 C67 C68 2.2(3)
C66 C67 C68 C63 0.2(3)
C64 C63 C68 C67 -2.7(3)
C56 C63 C68 C67 -176.27(17)
N5 C56 C69 C70 -145.50(17)
C63 C56 C69 C70 -24.3(2)
C57 C56 C69 C70 97.18(19)
N5 C56 C69 C74 39.8(2)
C63 C56 C69 C74 160.99(16)
C57 C56 C69 C74 -77.52(19)
C74 C69 C70 C71 -2.1(3)
C56 C69 C70 C71 -176.91(17)
C69 C70 C71 C72 1.1(3)
C70 C71 C72 C73 0.8(3)
C71 C72 C73 C74 -1.6(3)
C72 C73 C74 C69 0.5(3)
C70 C69 C74 C73 1.3(3)
C56 C69 C74 C73 176.34(18)
C17 C4 N1 C2 169.93(15)
C11 C4 N1 C2 48.5(2)
C5 C4 N1 C2 -74.30(19)
C3 C2 N1 C4 155.45(17)
C1 C2 N1 C4 -84.5(2)
C27 C28 N3 C30 -95.1(2)
C29 C28 N3 C30 147.75(18)
C31 C30 N3 C28 -59.2(2)
C43 C30 N3 C28 65.5(2)
C37 C30 N3 C28 -172.82(15)
C55 C54 N5 C56 92.5(2)
C53 C54 N5 C56 -143.03(16)
C63 C56 N5 C54 33.7(2)
C69 C56 N5 C54 156.57(16)
C57 C56 N5 C54 -91.86(18)
